data_7224192
loop_
_publ_author_name
'Zhu, Hai-Liang'
'Lu, Xiao-Yuan'
'Wang, Zhong-Chang'
'Wei, Ting'
'Yan, Xiao-Qiang'
'Wang, Peng-Fei'

_publ_section_title
;
 Design, Synthesis and Evaluation of Benzenesulfonamide-substituted
 1,5-Diarylpyrazoles containing Phenylacetohydrazide Derivatives as
 COX-1/COX-2 Agents Against Solid Tumors
;
_journal_name_full 'RSC Adv.'
_journal_paper_doi 10.1039/C6RA02168A
_journal_year 2016
_chemical_formula_sum 'C29 H35 N5 O7 S3'
_chemical_formula_weight 661.80
_chemical_name_systematic
; 
 ? 
;
_space_group_IT_number 2
_symmetry_cell_setting triclinic
_symmetry_space_group_name_Hall '-P 1'
_symmetry_space_group_name_H-M 'P -1'
_atom_sites_solution_hydrogens geom
_atom_sites_solution_primary direct
_atom_sites_solution_secondary difmap
_audit_creation_method SHELXL-97
_audit_update_record
;
2015-10-31 deposited with the CCDC.
2016-02-08 downloaded from the CCDC.
;
_cell_angle_alpha 76.597(3)
_cell_angle_beta 87.151(3)
_cell_angle_gamma 60.847(3)
_cell_formula_units_Z 2
_cell_length_a 10.9102(19)
_cell_length_b 11.1286(19)
_cell_length_c 16.302(2)
_cell_measurement_temperature 273(2)
_cell_volume 1676.8(5)
_computing_structure_refinement 'SHELXL-97 (Sheldrick, 1997)'
_computing_structure_solution 'SHELXS-97 (Sheldrick, 1990)'
_diffrn_ambient_temperature 273(2)
_diffrn_measured_fraction_theta_full 0.968
_diffrn_measured_fraction_theta_max 0.968
_diffrn_measurement_device_type 'CCD area detector'
_diffrn_radiation_monochromator graphite
_diffrn_radiation_source 'fine-focus sealed tube'
_diffrn_radiation_type MoK\a
_diffrn_radiation_wavelength 0.71073
_diffrn_reflns_av_R_equivalents 0.0835
_diffrn_reflns_av_sigmaI/netI 0.1551
_diffrn_reflns_limit_h_max 13
_diffrn_reflns_limit_h_min -13
_diffrn_reflns_limit_k_max 13
_diffrn_reflns_limit_k_min -13
_diffrn_reflns_limit_l_max 18
_diffrn_reflns_limit_l_min -19
_diffrn_reflns_number 14307
_diffrn_reflns_theta_full 25.16
_diffrn_reflns_theta_max 25.16
_diffrn_reflns_theta_min 2.34
_exptl_absorpt_coefficient_mu 0.272
_exptl_crystal_colour ' white '
_exptl_crystal_density_diffrn 1.311
_exptl_crystal_density_method 'not measured'
_exptl_crystal_description 'block '
_exptl_crystal_F_000 696
_refine_diff_density_max 0.593
_refine_diff_density_min -0.437
_refine_diff_density_rms 0.064
_refine_ls_extinction_method none
_refine_ls_goodness_of_fit_ref 1.000
_refine_ls_hydrogen_treatment mixed
_refine_ls_matrix_type full
_refine_ls_number_parameters 428
_refine_ls_number_reflns 5816
_refine_ls_number_restraints 38
_refine_ls_restrained_S_all 1.065
_refine_ls_R_factor_all 0.2136
_refine_ls_R_factor_gt 0.0884
_refine_ls_shift/su_max 0.103
_refine_ls_shift/su_mean 0.007
_refine_ls_structure_factor_coef Fsqd
_refine_ls_weighting_details 'calc w=1/[\s^2^(Fo^2^)+(0.1196P)^2^+0.7267P] where P=(Fo^2^+2Fc^2^)/3'
_refine_ls_weighting_scheme calc
_refine_ls_wR_factor_gt 0.1939
_refine_ls_wR_factor_ref 0.2564
_reflns_number_gt 2572
_reflns_number_total 5816
_reflns_threshold_expression >2sigma(I)
_cod_data_source_file c6ra02168a25.cif
_cod_data_source_block mo_nj_lxy_22_0m
_cod_depositor_comments
;
The following automatic conversions were performed:

'_symmetry_cell_setting' value 'Triclinic' changed to 'triclinic'
according to
/usr/data/users/saulius/crontab/automatic-downloads/rss-feeds/RSC/lib/dictionaries/cif_core.dic
dictionary named 'cif_core.dic' version 2.4.2 from 2011-04-26.

Automatic conversion script
Id: cif_fix_values 4268 2015-11-12 08:31:59Z antanas 
;
_cod_database_code 7224192

loop_
_symmetry_equiv_pos_as_xyz
'x, y, z'
'-x, -y, -z'

loop_
_atom_site_label
_atom_site_type_symbol
_atom_site_fract_x
_atom_site_fract_y
_atom_site_fract_z
_atom_site_U_iso_or_equiv
_atom_site_adp_type
_atom_site_occupancy
_atom_site_symmetry_multiplicity
_atom_site_calc_flag
_atom_site_refinement_flags
_atom_site_disorder_assembly
_atom_site_disorder_group
N1 N 0.4457(6) 0.4128(5) 0.6649(3) 0.0522(14) Uani 1 1 d . . .
N2 N 0.4444(5) 0.3623(6) 0.5951(3) 0.0583(15) Uani 1 1 d D . .
N3 N 0.4457(5) 0.2435(5) 0.4622(3) 0.0472(13) Uani 1 1 d . . .
N4 N 0.4054(5) 0.2095(5) 0.3969(3) 0.0446(13) Uani 1 1 d . . .
N5 N 0.7697(5) -0.3184(6) 0.2199(3) 0.0538(14) Uani 1 1 d D . .
O1 O 0.6308(7) 0.5928(6) 0.9610(3) 0.1012(19) Uani 1 1 d . . .
O2 O 0.2062(4) 0.4521(5) 0.5938(3) 0.0595(12) Uani 1 1 d . . .
O3 O -0.0562(6) 0.1843(7) 0.1692(4) 0.111(2) Uani 1 1 d . . .
O4 O 0.8241(5) -0.1402(5) 0.1353(3) 0.0729(14) Uani 1 1 d . . .
O5 O 0.9567(4) -0.2849(5) 0.2721(3) 0.0726(14) Uani 1 1 d . . .
S1 S 0.82699(17) -0.20989(18) 0.22084(11) 0.0541(6) Uani 1 1 d . . .
C1 C 0.5803(7) 0.4462(7) 0.7594(4) 0.0547(17) Uani 1 1 d . . .
C2 C 0.7101(8) 0.4204(8) 0.7839(4) 0.067(2) Uani 1 1 d . . .
H2A H 0.7861 0.3707 0.7542 0.080 Uiso 1 1 calc R . .
C3 C 0.7338(9) 0.4652(9) 0.8514(5) 0.078(2) Uani 1 1 d . . .
H3 H 0.8239 0.4459 0.8662 0.094 Uiso 1 1 calc R . .
C4 C 0.6245(10) 0.5371(8) 0.8952(5) 0.069(2) Uani 1 1 d . . .
C5 C 0.4921(9) 0.5654(8) 0.8710(5) 0.073(2) Uani 1 1 d . . .
H5 H 0.4161 0.6172 0.9000 0.088 Uiso 1 1 calc R . .
C6 C 0.4694(7) 0.5190(7) 0.8051(4) 0.0626(19) Uani 1 1 d . . .
H6 H 0.3795 0.5366 0.7913 0.075 Uiso 1 1 calc R . .
C7 C 0.7695(12) 0.5514(11) 0.9940(6) 0.131(4) Uani 1 1 d . . .
H7A H 0.8205 0.4505 1.0157 0.196 Uiso 1 1 calc R . .
H7B H 0.7618 0.5974 1.0385 0.196 Uiso 1 1 calc R . .
H7C H 0.8187 0.5787 0.9496 0.196 Uiso 1 1 calc R . .
C8 C 0.5637(8) 0.3967(7) 0.6871(4) 0.0623(19) Uani 1 1 d . . .
H8 H 0.6411 0.3527 0.6568 0.075 Uiso 1 1 calc R . .
C9 C 0.3209(7) 0.3885(6) 0.5636(4) 0.0519(17) Uani 1 1 d . . .
C10 C 0.3232(7) 0.3355(6) 0.4878(4) 0.0482(16) Uani 1 1 d . . .
C11 C 0.2077(6) 0.3579(6) 0.4409(4) 0.0460(16) Uani 1 1 d . . .
H11 H 0.1135 0.4178 0.4471 0.055 Uiso 1 1 calc R . .
C12 C 0.2590(6) 0.2757(6) 0.3847(4) 0.0434(15) Uani 1 1 d . . .
C13 C 0.1868(6) 0.2454(6) 0.3256(4) 0.0419(15) Uani 1 1 d . . .
C14 C 0.2167(7) 0.1080(7) 0.3281(4) 0.0505(17) Uani 1 1 d . . .
H14 H 0.2901 0.0319 0.3645 0.061 Uiso 1 1 calc R . .
C15 C 0.1381(8) 0.0840(8) 0.2767(5) 0.0621(19) Uani 1 1 d . . .
H15 H 0.1583 -0.0081 0.2790 0.075 Uiso 1 1 calc R . .
C16 C 0.0301(8) 0.1958(9) 0.2225(5) 0.063(2) Uani 1 1 d . . .
C17 C -0.0019(7) 0.3326(8) 0.2199(4) 0.064(2) Uani 1 1 d . . .
H17 H -0.0756 0.4084 0.1835 0.077 Uiso 1 1 calc R . .
C18 C 0.0754(6) 0.3561(7) 0.2714(4) 0.0525(17) Uani 1 1 d . . .
H18 H 0.0527 0.4487 0.2699 0.063 Uiso 1 1 calc R . .
C19 C -0.0461(12) 0.0504(12) 0.1800(7) 0.137(4) Uani 1 1 d . . .
H19A H 0.0424 -0.0132 0.1620 0.206 Uiso 1 1 calc R . .
H19B H -0.1216 0.0593 0.1468 0.206 Uiso 1 1 calc R . .
H19C H -0.0521 0.0139 0.2386 0.206 Uiso 1 1 calc R . .
C20 C 0.5093(6) 0.1141(6) 0.3540(4) 0.0367(14) Uani 1 1 d . . .
C21 C 0.6255(6) -0.0066(6) 0.4008(4) 0.0456(16) Uani 1 1 d . . .
H21 H 0.6369 -0.0218 0.4591 0.055 Uiso 1 1 calc R . .
C22 C 0.7227(6) -0.1025(6) 0.3588(4) 0.0449(16) Uani 1 1 d . . .
H22 H 0.8004 -0.1832 0.3892 0.054 Uiso 1 1 calc R . .
C23 C 0.7062(6) -0.0804(6) 0.2718(4) 0.0412(15) Uani 1 1 d . . .
C24 C 0.5918(6) 0.0415(6) 0.2269(4) 0.0509(17) Uani 1 1 d . . .
H24 H 0.5805 0.0573 0.1685 0.061 Uiso 1 1 calc R . .
C25 C 0.4944(6) 0.1398(6) 0.2675(4) 0.0450(16) Uani 1 1 d . . .
H25 H 0.4192 0.2226 0.2367 0.054 Uiso 1 1 calc R . .
S2 S 0.6299(3) 0.1000(3) 0.88534(17) 0.0758(13) Uani 0.811(8) 1 d PD A 1
C26 C 0.7063(9) -0.0830(8) 0.9316(6) 0.103(3) Uani 0.811(8) 1 d PD A 1
H26A H 0.6865 -0.1282 0.8946 0.155 Uiso 0.811(8) 1 calc PR A 1
H26B H 0.6676 -0.0974 0.9848 0.155 Uiso 0.811(8) 1 calc PR A 1
H26C H 0.8062 -0.1231 0.9404 0.155 Uiso 0.811(8) 1 calc PR A 1
C27 C 0.6823(11) 0.1527(10) 0.9659(5) 0.120(3) Uani 0.811(8) 1 d PD A 1
H27A H 0.6479 0.2530 0.9497 0.180 Uiso 0.811(8) 1 calc PR A 1
H27B H 0.7832 0.1038 0.9738 0.180 Uiso 0.811(8) 1 calc PR A 1
H27C H 0.6443 0.1298 1.0178 0.180 Uiso 0.811(8) 1 calc PR A 1
O6 O 0.4775(6) 0.1584(8) 0.8865(5) 0.128(3) Uani 0.811(8) 1 d PD A 1
S2' S 0.5743(14) 0.0835(13) 0.9544(10) 0.142(9) Uani 0.189(8) 1 d PD A 2
C26' C 0.7063(9) -0.0830(8) 0.9316(6) 0.103(3) Uani 0.189(8) 1 d PD A 2
H26D H 0.6623 -0.1365 0.9236 0.155 Uiso 0.189(8) 1 calc PR A 2
H26E H 0.7768 -0.1364 0.9780 0.155 Uiso 0.189(8) 1 calc PR A 2
H26F H 0.7493 -0.0639 0.8811 0.155 Uiso 0.189(8) 1 calc PR A 2
C27' C 0.6823(11) 0.1527(10) 0.9659(5) 0.120(3) Uani 0.189(8) 1 d PD A 2
H27D H 0.6275 0.2429 0.9797 0.180 Uiso 0.189(8) 1 calc PR A 2
H27E H 0.7252 0.1645 0.9140 0.180 Uiso 0.189(8) 1 calc PR A 2
H27F H 0.7543 0.0891 1.0105 0.180 Uiso 0.189(8) 1 calc PR A 2
O6' O 0.4775(6) 0.1584(8) 0.8865(5) 0.128(3) Uani 0.189(8) 1 d PD A 2
S3 S 0.8302(3) 0.1601(4) 0.50092(19) 0.0675(15) Uani 0.642(7) 1 d PD B 3
C28 C 0.9569(8) 0.2140(11) 0.5137(6) 0.132(4) Uani 0.642(7) 1 d PD B 3
H28A H 0.9948 0.1789 0.5715 0.198 Uiso 0.642(7) 1 calc PR B 3
H28B H 0.9122 0.3156 0.4991 0.198 Uiso 0.642(7) 1 calc PR B 3
H28C H 1.0315 0.1765 0.4775 0.198 Uiso 0.642(7) 1 calc PR B 3
C29 C 0.7875(9) 0.2380(8) 0.3935(4) 0.091(3) Uani 0.642(7) 1 d PD B 3
H29A H 0.7180 0.2200 0.3738 0.137 Uiso 0.642(7) 1 calc PR B 3
H29B H 0.8704 0.1988 0.3633 0.137 Uiso 0.642(7) 1 calc PR B 3
H29C H 0.7507 0.3384 0.3841 0.137 Uiso 0.642(7) 1 calc PR B 3
O7 O 0.7275(6) 0.2214(11) 0.5521(4) 0.148(3) Uani 0.642(7) 1 d PD B 3
S3' S 0.7623(6) 0.2868(7) 0.4975(4) 0.064(3) Uani 0.358(7) 1 d PD B 4
C28' C 0.9569(8) 0.2140(11) 0.5137(6) 0.132(4) Uani 0.358(7) 1 d PD B 4
H28D H 0.9783 0.2247 0.5671 0.198 Uiso 0.358(7) 1 calc PR B 4
H28E H 0.9870 0.2646 0.4690 0.198 Uiso 0.358(7) 1 calc PR B 4
H28F H 1.0050 0.1154 0.5133 0.198 Uiso 0.358(7) 1 calc PR B 4
C29' C 0.7875(9) 0.2380(8) 0.3935(4) 0.091(3) Uani 0.358(7) 1 d PD B 4
H29D H 0.6978 0.2663 0.3671 0.137 Uiso 0.358(7) 1 calc PR B 4
H29E H 0.8464 0.1374 0.4021 0.137 Uiso 0.358(7) 1 calc PR B 4
H29F H 0.8314 0.2853 0.3577 0.137 Uiso 0.358(7) 1 calc PR B 4
O7' O 0.7275(6) 0.2214(11) 0.5521(4) 0.148(3) Uani 0.358(7) 1 d PD B 4
H2 H 0.526(3) 0.322(6) 0.571(3) 0.080 Uiso 1 1 d D . .
H5A H 0.756(5) -0.351(7) 0.2732(14) 0.080 Uiso 1 1 d D . .
H5B H 0.688(3) -0.272(6) 0.189(3) 0.080 Uiso 1 1 d D . .

loop_
_atom_site_aniso_label
_atom_site_aniso_U_11
_atom_site_aniso_U_22
_atom_site_aniso_U_33
_atom_site_aniso_U_23
_atom_site_aniso_U_13
_atom_site_aniso_U_12
N1 0.050(3) 0.057(3) 0.055(3) -0.030(3) 0.011(3) -0.023(3)
N2 0.039(3) 0.082(4) 0.065(4) -0.043(3) 0.010(3) -0.028(3)
N3 0.048(3) 0.049(3) 0.052(3) -0.026(3) 0.007(3) -0.024(3)
N4 0.046(3) 0.042(3) 0.049(3) -0.020(3) 0.007(3) -0.021(3)
N5 0.052(3) 0.051(4) 0.064(4) -0.028(3) 0.008(3) -0.023(3)
O1 0.146(6) 0.116(5) 0.069(4) -0.037(3) -0.004(4) -0.077(4)
O2 0.042(3) 0.067(3) 0.076(3) -0.043(3) 0.016(2) -0.021(2)
O3 0.114(5) 0.147(6) 0.108(5) -0.048(4) -0.009(4) -0.083(5)
O4 0.084(3) 0.076(3) 0.060(3) -0.028(3) 0.036(3) -0.038(3)
O5 0.035(2) 0.078(3) 0.096(4) -0.036(3) 0.003(2) -0.015(2)
S1 0.0426(10) 0.0554(11) 0.0638(12) -0.0286(10) 0.0174(9) -0.0186(9)
C1 0.049(4) 0.072(5) 0.054(4) -0.028(4) 0.010(4) -0.032(4)
C2 0.066(5) 0.084(5) 0.068(5) -0.033(4) 0.008(4) -0.044(4)
C3 0.087(6) 0.084(6) 0.075(6) -0.008(5) -0.013(5) -0.054(5)
C4 0.098(7) 0.067(5) 0.056(5) -0.022(4) 0.003(5) -0.047(5)
C5 0.094(6) 0.075(5) 0.067(5) -0.042(4) 0.028(5) -0.044(5)
C6 0.063(5) 0.064(4) 0.064(5) -0.023(4) 0.013(4) -0.030(4)
C7 0.168(10) 0.135(9) 0.114(8) -0.028(7) -0.048(8) -0.088(8)
C8 0.054(5) 0.082(5) 0.063(5) -0.040(4) 0.020(4) -0.034(4)
C9 0.055(5) 0.043(4) 0.058(4) -0.018(4) 0.003(4) -0.021(3)
C10 0.051(4) 0.049(4) 0.058(4) -0.026(4) 0.009(3) -0.029(3)
C11 0.033(3) 0.045(4) 0.060(4) -0.028(3) 0.006(3) -0.013(3)
C12 0.034(3) 0.036(3) 0.055(4) -0.011(3) 0.002(3) -0.013(3)
C13 0.040(4) 0.049(4) 0.045(4) -0.019(3) 0.009(3) -0.025(3)
C14 0.051(4) 0.046(4) 0.062(4) -0.023(4) 0.010(3) -0.025(3)
C15 0.079(5) 0.065(5) 0.069(5) -0.035(4) 0.027(4) -0.050(5)
C16 0.059(5) 0.095(6) 0.059(5) -0.036(5) 0.009(4) -0.048(5)
C17 0.052(4) 0.065(5) 0.074(5) -0.018(4) -0.010(4) -0.024(4)
C18 0.043(4) 0.048(4) 0.062(4) -0.018(4) 0.002(4) -0.016(3)
C19 0.172(11) 0.172(11) 0.157(10) -0.084(9) 0.022(8) -0.134(10)
C20 0.032(3) 0.036(3) 0.043(4) -0.014(3) 0.011(3) -0.016(3)
C21 0.049(4) 0.049(4) 0.039(4) -0.014(3) 0.002(3) -0.023(3)
C22 0.037(3) 0.038(3) 0.054(4) -0.018(3) 0.002(3) -0.011(3)
C23 0.037(3) 0.041(4) 0.049(4) -0.017(3) 0.007(3) -0.019(3)
C24 0.050(4) 0.051(4) 0.044(4) -0.013(4) 0.009(3) -0.017(4)
C25 0.040(3) 0.038(3) 0.046(4) -0.011(3) 0.011(3) -0.011(3)
S2 0.083(2) 0.0786(19) 0.060(2) -0.0135(14) 0.0041(14) -0.0363(16)
C26 0.118(7) 0.077(6) 0.111(7) -0.025(5) 0.004(6) -0.044(5)
C27 0.155(9) 0.113(8) 0.099(7) -0.026(6) -0.025(7) -0.067(7)
O6 0.093(5) 0.121(6) 0.134(6) -0.004(5) -0.045(4) -0.031(4)
S2' 0.140(15) 0.086(11) 0.17(2) -0.026(12) 0.072(14) -0.041(10)
C26' 0.118(7) 0.077(6) 0.111(7) -0.025(5) 0.004(6) -0.044(5)
C27' 0.155(9) 0.113(8) 0.099(7) -0.026(6) -0.025(7) -0.067(7)
O6' 0.093(5) 0.121(6) 0.134(6) -0.004(5) -0.045(4) -0.031(4)
S3 0.065(2) 0.071(3) 0.068(2) -0.0197(18) 0.0283(17) -0.035(2)
C28 0.069(6) 0.173(10) 0.145(9) 0.011(8) -0.015(6) -0.071(7)
C29 0.110(7) 0.085(6) 0.083(6) -0.031(5) 0.034(5) -0.049(5)
O7 0.073(4) 0.305(11) 0.097(5) -0.102(7) 0.035(4) -0.094(6)
S3' 0.064(4) 0.055(5) 0.065(4) 0.000(3) -0.002(3) -0.028(3)
C28' 0.069(6) 0.173(10) 0.145(9) 0.011(8) -0.015(6) -0.071(7)
C29' 0.110(7) 0.085(6) 0.083(6) -0.031(5) 0.034(5) -0.049(5)
O7' 0.073(4) 0.305(11) 0.097(5) -0.102(7) 0.035(4) -0.094(6)

loop_
_atom_type_symbol
_atom_type_description
_atom_type_scat_dispersion_real
_atom_type_scat_dispersion_imag
_atom_type_scat_source
C C 0.0033 0.0016 'International Tables Vol C Tables 4.2.6.8 and 6.1.1.4'
H H 0.0000 0.0000 'International Tables Vol C Tables 4.2.6.8 and 6.1.1.4'
N N 0.0061 0.0033 'International Tables Vol C Tables 4.2.6.8 and 6.1.1.4'
O O 0.0106 0.0060 'International Tables Vol C Tables 4.2.6.8 and 6.1.1.4'
S S 0.1246 0.1234 'International Tables Vol C Tables 4.2.6.8 and 6.1.1.4'

loop_
_geom_angle_atom_site_label_1
_geom_angle_atom_site_label_2
_geom_angle_atom_site_label_3
_geom_angle
C8 N1 N2 115.4(5)
C9 N2 N1 118.2(5)
C9 N2 H2 124(4)
N1 N2 H2 118(4)
C10 N3 N4 104.0(5)
N3 N4 C12 111.4(5)
N3 N4 C20 119.4(5)
C12 N4 C20 129.2(5)
S1 N5 H5A 108(4)
S1 N5 H5B 109(4)
H5A N5 H5B 110(3)
C4 O1 C7 116.3(7)
C16 O3 C19 117.3(7)
O4 S1 O5 119.1(3)
O4 S1 N5 107.3(3)
O5 S1 N5 108.4(3)
O4 S1 C23 107.3(3)
O5 S1 C23 106.7(3)
N5 S1 C23 107.6(3)
C2 C1 C6 117.4(6)
C2 C1 C8 119.5(6)
C6 C1 C8 123.1(6)
C1 C2 C3 122.7(7)
C1 C2 H2A 118.6
C3 C2 H2A 118.6
C4 C3 C2 119.3(8)
C4 C3 H3 120.4
C2 C3 H3 120.4
C3 C4 O1 125.8(8)
C3 C4 C5 118.9(7)
O1 C4 C5 115.2(8)
C6 C5 C4 121.7(7)
C6 C5 H5 119.2
C4 C5 H5 119.2
C5 C6 C1 119.9(7)
C5 C6 H6 120.0
C1 C6 H6 120.0
O1 C7 H7A 109.5
O1 C7 H7B 109.5
H7A C7 H7B 109.5
O1 C7 H7C 109.5
H7A C7 H7C 109.5
H7B C7 H7C 109.5
N1 C8 C1 121.4(6)
N1 C8 H8 119.3
C1 C8 H8 119.3
O2 C9 N2 124.7(6)
O2 C9 C10 118.6(6)
N2 C9 C10 116.7(6)
N3 C10 C11 111.8(5)
N3 C10 C9 120.8(6)
C11 C10 C9 127.0(6)
C12 C11 C10 106.8(5)
C12 C11 H11 126.6
C10 C11 H11 126.6
C11 C12 N4 106.0(5)
C11 C12 C13 130.8(5)
N4 C12 C13 123.1(5)
C18 C13 C14 118.1(6)
C18 C13 C12 119.8(6)
C14 C13 C12 121.8(6)
C15 C14 C13 120.4(6)
C15 C14 H14 119.8
C13 C14 H14 119.8
C16 C15 C14 120.2(6)
C16 C15 H15 119.9
C14 C15 H15 119.9
C15 C16 O3 125.1(7)
C15 C16 C17 120.2(7)
O3 C16 C17 114.7(7)
C18 C17 C16 119.5(6)
C18 C17 H17 120.2
C16 C17 H17 120.2
C17 C18 C13 121.7(6)
C17 C18 H18 119.2
C13 C18 H18 119.2
O3 C19 H19A 109.5
O3 C19 H19B 109.5
H19A C19 H19B 109.5
O3 C19 H19C 109.5
H19A C19 H19C 109.5
H19B C19 H19C 109.5
C25 C20 C21 121.0(5)
C25 C20 N4 119.9(5)
C21 C20 N4 119.1(5)
C22 C21 C20 118.7(5)
C22 C21 H21 120.7
C20 C21 H21 120.7
C21 C22 C23 120.9(5)
C21 C22 H22 119.5
C23 C22 H22 119.5
C22 C23 C24 119.2(5)
C22 C23 S1 119.8(4)
C24 C23 S1 121.0(5)
C25 C24 C23 120.8(6)
C25 C24 H24 119.6
C23 C24 H24 119.6
C20 C25 C24 119.4(6)
C20 C25 H25 120.3
C24 C25 H25 120.3
O6 S2 C26 106.7(5)
O6 S2 C27 106.7(5)
C26 S2 C27 99.2(4)
S2 C26 H26A 109.5
S2 C26 H26B 109.5
H26A C26 H26B 109.5
S2 C26 H26C 109.5
H26A C26 H26C 109.5
H26B C26 H26C 109.5
S2 C27 H27A 109.5
S2 C27 H27B 109.5
H27A C27 H27B 109.5
S2 C27 H27C 109.5
H27A C27 H27C 109.5
H27B C27 H27C 109.5
O7 S3 C29 115.3(5)
O7 S3 C28 105.2(5)
C29 S3 C28 96.8(5)
S3 C28 H28A 109.5
S3 C28 H28B 109.5
H28A C28 H28B 109.5
S3 C28 H28C 109.5
H28A C28 H28C 109.5
H28B C28 H28C 109.5
S3 C29 H29A 109.5
S3 C29 H29B 109.5
H29A C29 H29B 109.5
S3 C29 H29C 109.5
H29A C29 H29C 109.5
H29B C29 H29C 109.5

loop_
_geom_bond_atom_site_label_1
_geom_bond_atom_site_label_2
_geom_bond_distance
N1 C8 1.269(8)
N1 N2 1.384(7)
N2 C9 1.335(8)
N2 H2 0.899(11)
N3 C10 1.348(7)
N3 N4 1.366(6)
N4 C12 1.397(7)
N4 C20 1.413(7)
N5 S1 1.610(6)
N5 H5A 0.893(11)
N5 H5B 0.894(11)
O1 C4 1.378(8)
O1 C7 1.441(10)
O2 C9 1.243(7)
O3 C16 1.381(8)
O3 C19 1.409(11)
O4 S1 1.424(5)
O5 S1 1.428(4)
S1 C23 1.761(6)
C1 C2 1.362(9)
C1 C6 1.383(9)
C1 C8 1.464(9)
C2 C3 1.391(9)
C2 H2A 0.9300
C3 C4 1.350(10)
C3 H3 0.9300
C4 C5 1.378(10)
C5 C6 1.375(9)
C5 H5 0.9300
C6 H6 0.9300
C7 H7A 0.9600
C7 H7B 0.9600
C7 H7C 0.9600
C8 H8 0.9300
C9 C10 1.482(8)
C10 C11 1.391(8)
C11 C12 1.353(8)
C11 H11 0.9300
C12 C13 1.465(8)
C13 C18 1.385(8)
C13 C14 1.390(8)
C14 C15 1.380(9)
C14 H14 0.9300
C15 C16 1.372(9)
C15 H15 0.9300
C16 C17 1.377(10)
C17 C18 1.368(8)
C17 H17 0.9300
C18 H18 0.9300
C19 H19A 0.9600
C19 H19B 0.9600
C19 H19C 0.9600
C20 C25 1.373(8)
C20 C21 1.399(7)
C21 C22 1.376(8)
C21 H21 0.9300
C22 C23 1.387(8)
C22 H22 0.9300
C23 C24 1.385(8)
C24 C25 1.377(8)
C24 H24 0.9300
C25 H25 0.9300
S2 O6 1.462(6)
S2 C26 1.763(8)
S2 C27 1.776(8)
C26 H26A 0.9600
C26 H26B 0.9600
C26 H26C 0.9600
C27 H27A 0.9600
C27 H27B 0.9600
C27 H27C 0.9600
S3 O7 1.357(6)
S3 C29 1.737(7)
S3 C28 1.791(8)
C28 H28A 0.9600
C28 H28B 0.9600
C28 H28C 0.9600
C29 H29A 0.9600
C29 H29B 0.9600
C29 H29C 0.9600
